data_1540453
loop_
_publ_author_name
'Luisier, N.'
'Scopelliti, R.'
'Severin, K.'

_publ_section_title
;
 Supramolecular gels based on boronate esters and imidazolyl donors.
;
_journal_issue 2
_journal_name_full 'Soft matter'
_journal_page_first 588
_journal_page_last 593
_journal_paper_doi 10.1039/c5sm02298c
_journal_volume 12
_journal_year 2016
_chemical_formula_moiety 'C17 H14 B N3 O2'
_chemical_formula_sum 'C17 H14 B N3 O2'
_chemical_formula_weight 303.12
_chemical_name_systematic 'Adduct of N-methylimidazole and 4-(benzo[d][1,3,2]dioxaborol-2-yl)benzonitrile'
_space_group_IT_number 29
_symmetry_cell_setting orthorhombic
_symmetry_space_group_name_Hall 'P 2c -2ac'
_symmetry_space_group_name_H-M 'P c a 21'
_atom_sites_solution_hydrogens geom
_atom_sites_solution_primary direct
_atom_sites_solution_secondary difmap
_audit_creation_method SHELXL-97
_audit_update_record
;
2015-09-09 deposited with the CCDC.
2015-10-22 downloaded from the CCDC.
;
_cell_angle_alpha 90.00
_cell_angle_beta 90.00
_cell_angle_gamma 90.00
_cell_formula_units_Z 4
_cell_length_a 19.7880(17)
_cell_length_b 6.0950(6)
_cell_length_c 12.5928(8)
_cell_measurement_reflns_used 160
_cell_measurement_temperature 100(2)
_cell_measurement_theta_max 22
_cell_measurement_theta_min 3
_cell_volume 1518.8(2)
_computing_cell_refinement 'Dirax/lsq (Duisenberg & Schreurs, 1989-2000)'
_computing_data_collection 'Collect (Bruker AXS BV, 1997-2004)'
_computing_data_reduction 'EvalCCD (Duisenberg & Schreurs, 1990-2000)'
_computing_molecular_graphics 'Bruker SHELXTL'
_computing_publication_material 'Bruker SHELXTL'
_computing_structure_refinement 'SHELXL-97 (Sheldrick, 1997)'
_computing_structure_solution 'SHELXS-97 (Sheldrick, 1990)'
_diffrn_ambient_temperature 100(2)
_diffrn_measured_fraction_theta_full 0.992
_diffrn_measured_fraction_theta_max 0.992
_diffrn_measurement_device_type 'Bruker APEX II CCD'
_diffrn_measurement_method 'phi and omega scans'
_diffrn_radiation_monochromator graphite
_diffrn_radiation_source 'fine-focus sealed tube'
_diffrn_radiation_type MoK\a
_diffrn_radiation_wavelength 0.71073
_diffrn_reflns_av_R_equivalents 0.0343
_diffrn_reflns_av_sigmaI/netI 0.0269
_diffrn_reflns_limit_h_max 27
_diffrn_reflns_limit_h_min -27
_diffrn_reflns_limit_k_max 8
_diffrn_reflns_limit_k_min -8
_diffrn_reflns_limit_l_max 17
_diffrn_reflns_limit_l_min -17
_diffrn_reflns_number 23705
_diffrn_reflns_theta_full 30.03
_diffrn_reflns_theta_max 30.03
_diffrn_reflns_theta_min 3.24
_exptl_absorpt_coefficient_mu 0.088
_exptl_absorpt_correction_T_max 0.7460
_exptl_absorpt_correction_T_min 0.6349
_exptl_absorpt_correction_type multi-scan
_exptl_absorpt_process_details 'SADABS 2008, Bruker AXS, 2008'
_exptl_crystal_colour colourless
_exptl_crystal_density_diffrn 1.326
_exptl_crystal_density_method 'not measured'
_exptl_crystal_description prism
_exptl_crystal_F_000 632
_exptl_crystal_recrystallization_method 'Vapour Deposition'
_exptl_crystal_size_max 0.45
_exptl_crystal_size_mid 0.19
_exptl_crystal_size_min 0.09
_refine_diff_density_max 0.275
_refine_diff_density_min -0.264
_refine_diff_density_rms 0.040
_refine_ls_abs_structure_details 'Flack H D (1983), Acta Cryst. A39, 876-881'
_refine_ls_abs_structure_Flack 0.1(7)
_refine_ls_extinction_method none
_refine_ls_goodness_of_fit_ref 1.061
_refine_ls_hydrogen_treatment constr
_refine_ls_matrix_type full
_refine_ls_number_parameters 209
_refine_ls_number_reflns 4341
_refine_ls_number_restraints 1
_refine_ls_restrained_S_all 1.061
_refine_ls_R_factor_all 0.0390
_refine_ls_R_factor_gt 0.0345
_refine_ls_shift/su_max 0.001
_refine_ls_shift/su_mean 0.000
_refine_ls_structure_factor_coef Fsqd
_refine_ls_weighting_details 'calc w=1/[\s^2^(Fo^2^)+(0.0444P)^2^+0.2912P] where P=(Fo^2^+2Fc^2^)/3'
_refine_ls_weighting_scheme calc
_refine_ls_wR_factor_gt 0.0824
_refine_ls_wR_factor_ref 0.0861
_reflns_number_gt 4062
_reflns_number_total 4341
_reflns_threshold_expression >2sigma(I)
_cod_data_source_file c5sm02298c6.cif
_cod_data_source_block nl043d
_cod_depositor_comments 'Adding full bibliography for 1540448--1540453.cif.'
_cod_database_code 1540453
_publcif_datablock.id {670030e0-2226-4039-9562-cee8236b5de5}

loop_
_symmetry_equiv_pos_as_xyz
'x, y, z'
'-x, -y, z+1/2'
'x+1/2, -y, z'
'-x+1/2, y, z+1/2'

loop_
_atom_site_label
_atom_site_type_symbol
_atom_site_fract_x
_atom_site_fract_y
_atom_site_fract_z
_atom_site_U_iso_or_equiv
_atom_site_adp_type
_atom_site_occupancy
_atom_site_symmetry_multiplicity
_atom_site_calc_flag
_atom_site_refinement_flags
O1 O 0.53938(4) 0.41639(14) 0.73126(7) 0.01827(18) Uani 1 1 d .
O2 O 0.52807(4) 0.75590(14) 0.63859(7) 0.01774(18) Uani 1 1 d .
N1 N 0.45688(5) 0.42830(16) 0.58514(8) 0.01604(19) Uani 1 1 d .
N2 N 0.44410(5) 0.17214(17) 0.46380(8) 0.0177(2) Uani 1 1 d .
N3 N 0.20895(6) 0.8848(2) 0.98865(10) 0.0253(2) Uani 1 1 d .
B1 B 0.48868(6) 0.5656(2) 0.68201(11) 0.0161(2) Uani 1 1 d .
C1 C 0.39778(6) 0.4723(2) 0.52891(11) 0.0198(2) Uani 1 1 d .
H1 H 0.3681 0.5923 0.5411 0.024 Uiso 1 1 calc R
C2 C 0.38971(6) 0.3146(2) 0.45381(11) 0.0206(2) Uani 1 1 d .
H2 H 0.3538 0.3038 0.4040 0.025 Uiso 1 1 calc R
C3 C 0.48325(6) 0.2451(2) 0.54361(10) 0.0175(2) Uani 1 1 d .
H3 H 0.5237 0.1767 0.5671 0.021 Uiso 1 1 calc R
C4 C 0.45604(7) -0.0244(2) 0.39919(11) 0.0233(3) Uani 1 1 d .
H4A H 0.4680 0.0193 0.3267 0.035 Uiso 1 1 calc R
H4B H 0.4150 -0.1141 0.3976 0.035 Uiso 1 1 calc R
H4C H 0.4931 -0.1097 0.4301 0.035 Uiso 1 1 calc R
C5 C 0.60153(6) 0.4978(2) 0.70272(9) 0.0161(2) Uani 1 1 d .
C6 C 0.66412(6) 0.4049(2) 0.72121(10) 0.0190(2) Uani 1 1 d .
H6 H 0.6683 0.2660 0.7548 0.023 Uiso 1 1 calc R
C7 C 0.72165(6) 0.5242(2) 0.68832(11) 0.0223(3) Uani 1 1 d .
H7 H 0.7654 0.4641 0.6994 0.027 Uiso 1 1 calc R
C8 C 0.71511(6) 0.7290(2) 0.63980(11) 0.0223(3) Uani 1 1 d .
H8 H 0.7545 0.8080 0.6200 0.027 Uiso 1 1 calc R
C9 C 0.65089(6) 0.8207(2) 0.61966(10) 0.0190(2) Uani 1 1 d .
H9 H 0.6463 0.9597 0.5863 0.023 Uiso 1 1 calc R
C10 C 0.59483(6) 0.7005(2) 0.65034(10) 0.0157(2) Uani 1 1 d .
C11 C 0.42806(6) 0.6454(2) 0.75840(10) 0.0166(2) Uani 1 1 d .
C12 C 0.39515(6) 0.8472(2) 0.74038(11) 0.0224(3) Uani 1 1 d .
H12 H 0.4108 0.9399 0.6850 0.027 Uiso 1 1 calc R
C13 C 0.34021(6) 0.9145(2) 0.80170(11) 0.0228(3) Uani 1 1 d .
H13 H 0.3185 1.0507 0.7879 0.027 Uiso 1 1 calc R
C14 C 0.31740(6) 0.7780(2) 0.88419(10) 0.0182(2) Uani 1 1 d .
C15 C 0.34992(7) 0.5792(2) 0.90591(11) 0.0227(3) Uani 1 1 d .
H15 H 0.3349 0.4886 0.9626 0.027 Uiso 1 1 calc R
C16 C 0.40474(6) 0.5154(2) 0.84307(11) 0.0215(3) Uani 1 1 d .
H16 H 0.4269 0.3806 0.8580 0.026 Uiso 1 1 calc R
C17 C 0.25737(6) 0.8385(2) 0.94347(10) 0.0208(2) Uani 1 1 d .

loop_
_atom_site_aniso_label
_atom_site_aniso_U_11
_atom_site_aniso_U_22
_atom_site_aniso_U_33
_atom_site_aniso_U_23
_atom_site_aniso_U_13
_atom_site_aniso_U_12
O1 0.0147(4) 0.0181(4) 0.0219(4) 0.0041(3) -0.0005(3) 0.0006(3)
O2 0.0149(4) 0.0156(4) 0.0227(4) 0.0037(3) 0.0010(3) 0.0012(3)
N1 0.0148(4) 0.0149(4) 0.0184(5) 0.0019(4) 0.0005(4) 0.0004(4)
N2 0.0186(4) 0.0173(5) 0.0174(5) 0.0007(4) 0.0020(4) -0.0011(4)
N3 0.0198(5) 0.0258(6) 0.0304(6) -0.0032(5) 0.0018(4) -0.0017(4)
B1 0.0158(5) 0.0146(6) 0.0180(6) 0.0012(5) -0.0005(5) 0.0008(4)
C1 0.0154(5) 0.0212(6) 0.0227(6) 0.0023(5) -0.0008(5) 0.0037(4)
C2 0.0187(5) 0.0229(6) 0.0203(6) 0.0026(5) -0.0024(4) 0.0010(5)
C3 0.0159(5) 0.0171(6) 0.0197(6) 0.0014(4) 0.0011(4) 0.0005(4)
C4 0.0279(6) 0.0197(6) 0.0224(6) -0.0037(5) 0.0034(5) -0.0004(5)
C5 0.0166(5) 0.0170(5) 0.0146(5) -0.0010(4) -0.0011(4) -0.0009(4)
C6 0.0189(5) 0.0208(6) 0.0173(6) 0.0018(5) -0.0020(4) 0.0016(4)
C7 0.0154(5) 0.0306(7) 0.0208(6) 0.0003(5) -0.0022(5) 0.0016(5)
C8 0.0170(5) 0.0279(6) 0.0218(6) -0.0011(5) -0.0012(5) -0.0058(5)
C9 0.0195(5) 0.0182(6) 0.0192(6) -0.0004(5) 0.0005(4) -0.0030(4)
C10 0.0152(5) 0.0166(5) 0.0154(5) -0.0020(4) -0.0005(4) 0.0003(4)
C11 0.0144(5) 0.0178(5) 0.0177(5) -0.0009(4) -0.0014(4) -0.0001(4)
C12 0.0227(6) 0.0195(6) 0.0249(7) 0.0051(5) 0.0055(5) 0.0010(5)
C13 0.0222(6) 0.0178(6) 0.0282(7) 0.0016(5) 0.0035(5) 0.0023(4)
C14 0.0146(5) 0.0214(6) 0.0186(6) -0.0035(4) -0.0012(4) -0.0015(4)
C15 0.0221(6) 0.0270(6) 0.0189(6) 0.0046(5) 0.0024(5) 0.0024(5)
C16 0.0198(5) 0.0224(6) 0.0224(6) 0.0047(5) 0.0013(5) 0.0056(5)
C17 0.0187(5) 0.0218(6) 0.0219(6) -0.0030(5) -0.0019(4) -0.0031(5)

loop_
_atom_type_symbol
_atom_type_description
_atom_type_scat_dispersion_real
_atom_type_scat_dispersion_imag
_atom_type_scat_source
C C 0.0033 0.0016 'International Tables Vol C Tables 4.2.6.8 and 6.1.1.4'
H H 0.0000 0.0000 'International Tables Vol C Tables 4.2.6.8 and 6.1.1.4'
B B 0.0013 0.0007 'International Tables Vol C Tables 4.2.6.8 and 6.1.1.4'
N N 0.0061 0.0033 'International Tables Vol C Tables 4.2.6.8 and 6.1.1.4'
O O 0.0106 0.0060 'International Tables Vol C Tables 4.2.6.8 and 6.1.1.4'

loop_
_geom_angle_atom_site_label_1
_geom_angle_atom_site_label_2
_geom_angle_atom_site_label_3
_geom_angle
C5 O1 B1 105.86(9)
C10 O2 B1 105.71(9)
C3 N1 C1 106.81(11)
C3 N1 B1 125.31(10)
C1 N1 B1 127.88(10)
C3 N2 C2 107.90(10)
C3 N2 C4 126.28(11)
C2 N2 C4 125.82(11)
O1 B1 O2 105.90(9)
O1 B1 N1 105.16(9)
O2 B1 N1 109.22(10)
O1 B1 C11 115.89(10)
O2 B1 C11 111.77(10)
N1 B1 C11 108.56(9)
C2 C1 N1 108.45(11)
C2 C1 H1 125.8
N1 C1 H1 125.8
C1 C2 N2 106.76(11)
C1 C2 H2 126.6
N2 C2 H2 126.6
N1 C3 N2 110.08(11)
N1 C3 H3 125.0
N2 C3 H3 125.0
N2 C4 H4A 109.5
N2 C4 H4B 109.5
H4A C4 H4B 109.5
N2 C4 H4C 109.5
H4A C4 H4C 109.5
H4B C4 H4C 109.5
O1 C5 C6 127.59(11)
O1 C5 C10 110.83(10)
C6 C5 C10 121.58(11)
C5 C6 C7 117.51(11)
C5 C6 H6 121.2
C7 C6 H6 121.2
C8 C7 C6 120.92(11)
C8 C7 H7 119.5
C6 C7 H7 119.5
C7 C8 C9 121.07(11)
C7 C8 H8 119.5
C9 C8 H8 119.5
C10 C9 C8 117.52(11)
C10 C9 H9 121.2
C8 C9 H9 121.2
O2 C10 C9 127.70(11)
O2 C10 C5 110.95(10)
C9 C10 C5 121.33(11)
C16 C11 C12 117.50(11)
C16 C11 B1 121.79(11)
C12 C11 B1 120.69(11)
C13 C12 C11 121.82(12)
C13 C12 H12 119.1
C11 C12 H12 119.1
C12 C13 C14 119.03(12)
C12 C13 H13 120.5
C14 C13 H13 120.5
C15 C14 C13 120.64(11)
C15 C14 C17 119.76(12)
C13 C14 C17 119.52(11)
C16 C15 C14 119.14(12)
C16 C15 H15 120.4
C14 C15 H15 120.4
C15 C16 C11 121.84(12)
C15 C16 H16 119.1
C11 C16 H16 119.1
N3 C17 C14 178.49(13)

loop_
_geom_bond_atom_site_label_1
_geom_bond_atom_site_label_2
_geom_bond_distance
O1 C5 1.3742(14)
O1 B1 1.4894(16)
O2 C10 1.3715(13)
O2 B1 1.5004(16)
N1 C3 1.3388(16)
N1 C1 1.3932(15)
N1 B1 1.6078(17)
N2 C3 1.3447(16)
N2 C2 1.3886(16)
N2 C4 1.4673(16)
N3 C17 1.1495(18)
B1 C11 1.6126(17)
C1 C2 1.3579(19)
C1 H1 0.9500
C2 H2 0.9500
C3 H3 0.9500
C4 H4A 0.9800
C4 H4B 0.9800
C4 H4C 0.9800
C5 C6 1.3817(16)
C5 C10 1.4066(17)
C6 C7 1.4127(18)
C6 H6 0.9500
C7 C8 1.396(2)
C7 H7 0.9500
C8 C9 1.4111(17)
C8 H8 0.9500
C9 C10 1.3842(16)
C9 H9 0.9500
C11 C16 1.4060(18)
C11 C12 1.4105(17)
C12 C13 1.3951(18)
C12 H12 0.9500
C13 C14 1.4056(18)
C13 H13 0.9500
C14 C15 1.3991(18)
C14 C17 1.4505(17)
C15 C16 1.3979(18)
C15 H15 0.9500
C16 H16 0.9500

loop_
_geom_torsion_atom_site_label_1
_geom_torsion_atom_site_label_2
_geom_torsion_atom_site_label_3
_geom_torsion_atom_site_label_4
_geom_torsion
C5 O1 B1 O2 -8.78(12)
C5 O1 B1 N1 106.81(10)
C5 O1 B1 C11 -133.32(10)
C10 O2 B1 O1 7.38(12)
C10 O2 B1 N1 -105.41(10)
C10 O2 B1 C11 134.44(10)
C3 N1 B1 O1 -15.11(15)
C1 N1 B1 O1 164.45(11)
C3 N1 B1 O2 98.17(13)
C1 N1 B1 O2 -82.28(14)
C3 N1 B1 C11 -139.73(11)
C1 N1 B1 C11 39.82(16)
C3 N1 C1 C2 -0.27(14)
B1 N1 C1 C2 -179.89(11)
N1 C1 C2 N2 0.08(14)
C3 N2 C2 C1 0.14(14)
C4 N2 C2 C1 179.51(12)
C1 N1 C3 N2 0.36(14)
B1 N1 C3 N2 179.99(10)
C2 N2 C3 N1 -0.31(14)
C4 N2 C3 N1 -179.69(11)
B1 O1 C5 C6 -173.71(12)
B1 O1 C5 C10 7.08(13)
O1 C5 C6 C7 -177.30(12)
C10 C5 C6 C7 1.84(18)
C5 C6 C7 C8 0.53(19)
C6 C7 C8 C9 -1.6(2)
C7 C8 C9 C10 0.36(19)
B1 O2 C10 C9 178.27(12)
B1 O2 C10 C5 -3.32(12)
C8 C9 C10 O2 -179.74(12)
C8 C9 C10 C5 2.00(18)
O1 C5 C10 O2 -2.45(13)
C6 C5 C10 O2 178.28(11)
O1 C5 C10 C9 176.08(11)
C6 C5 C10 C9 -3.19(18)
O1 B1 C11 C16 -29.01(16)
O2 B1 C11 C16 -150.46(12)
N1 B1 C11 C16 89.01(13)
O1 B1 C11 C12 152.76(11)
O2 B1 C11 C12 31.31(15)
N1 B1 C11 C12 -89.22(13)
C16 C11 C12 C13 -1.82(19)
B1 C11 C12 C13 176.48(12)
C11 C12 C13 C14 0.5(2)
C12 C13 C14 C15 1.1(2)
C12 C13 C14 C17 -175.55(12)
C13 C14 C15 C16 -1.27(19)
C17 C14 C15 C16 175.39(12)
C14 C15 C16 C11 -0.2(2)
C12 C11 C16 C15 1.66(19)
B1 C11 C16 C15 -176.62(12)

loop_
_publcif_info_exptl_table_extra_item
sin_theta_over_lambda_max
